data_7008751
loop_
_publ_author_name
'Aguado, Javier E.'
'Canales, Silvia'
'Gimeno, M Concepci\'on'
'Jones, Peter G.'
'Laguna, Antonio'
'Villacampa, M. Dolores'

_publ_section_title
;
 Group 11 complexes with unsymmetrical P,S and P,Se disubstituted
 ferrocene ligands.
;
_journal_issue 18
_journal_name_full 'Dalton transactions (Cambridge, England : 2003)'
_journal_page_first 3005
_journal_page_last 3015
_journal_paper_doi 10.1039/b507058a
_journal_year 2005
_chemical_formula_sum 'C47 H38 Ag F3 Fe O3 P2 S Se'
_chemical_formula_weight 1044.45
_chemical_name_systematic
;
?
;
_space_group_IT_number 14
_symmetry_cell_setting monoclinic
_symmetry_space_group_name_Hall '-P 2ybc'
_symmetry_space_group_name_H-M 'P 1 21/c 1'
_atom_sites_solution_hydrogens geom
_atom_sites_solution_primary direct
_atom_sites_solution_secondary difmap
_audit_creation_method SHELXL-97
_cell_angle_alpha 90.00
_cell_angle_beta 106.689(3)
_cell_angle_gamma 90.00
_cell_formula_units_Z 4
_cell_length_a 12.9511(14)
_cell_length_b 16.8249(19)
_cell_length_c 20.548(2)
_cell_measurement_reflns_used 2504
_cell_measurement_temperature 100(2)
_cell_measurement_theta_max 19.5
_cell_measurement_theta_min 2.24
_cell_volume 4288.8(8)
_computing_cell_refinement 'SAINT+ 6.02 (Bruker AXS, 1999)'
_computing_data_collection 'SMART v. 5.611 (Bruker AXS, 2000)'
_computing_data_reduction 'SAINT+ 6.02 (Bruker AXS, 1999)'
_computing_molecular_graphics 'XP, SHELXTL v. 6.10 (Bruker, 2000)'
_computing_publication_material 'XCIF, SHELXTL v. 6.10 (Bruker, 2000)'
_computing_structure_refinement 'SHELXL-97 (Sheldrick, 1997)'
_computing_structure_solution 'SHELXS-97 (Sheldrick, 1990)'
_diffrn_ambient_temperature 273(2)
_diffrn_detector_area_resol_mean 8.26
_diffrn_measured_fraction_theta_full 0.941
_diffrn_measured_fraction_theta_max 0.941
_diffrn_measurement_device_type 'Bruker SMART APEX CCD system'
_diffrn_measurement_method '\w rotations with narrow frames'
_diffrn_radiation_monochromator graphite
_diffrn_radiation_source 'fine-focus sealed tube'
_diffrn_radiation_type MoK\a
_diffrn_radiation_wavelength 0.71073
_diffrn_reflns_av_R_equivalents 0.0763
_diffrn_reflns_av_sigmaI/netI 0.1101
_diffrn_reflns_limit_h_max 15
_diffrn_reflns_limit_h_min -17
_diffrn_reflns_limit_k_max 20
_diffrn_reflns_limit_k_min -21
_diffrn_reflns_limit_l_max 27
_diffrn_reflns_limit_l_min -15
_diffrn_reflns_number 28043
_diffrn_reflns_theta_full 28.36
_diffrn_reflns_theta_max 28.36
_diffrn_reflns_theta_min 1.59
_exptl_absorpt_coefficient_mu 1.821
_exptl_absorpt_correction_T_max 1.000000
_exptl_absorpt_correction_T_min 0.822258
_exptl_absorpt_correction_type multi-scan
_exptl_absorpt_process_details
;
SADABS; Area-Detector Absorption Correction. Bruker-AXS
within SAINT+ package, v. 6.02 (1999).
;
_exptl_crystal_colour yelow
_exptl_crystal_density_diffrn 1.618
_exptl_crystal_density_method 'not measured'
_exptl_crystal_description prism
_exptl_crystal_F_000 2096
_exptl_crystal_size_max 0.18
_exptl_crystal_size_mid 0.18
_exptl_crystal_size_min 0.10
_refine_diff_density_max 0.730
_refine_diff_density_min -0.504
_refine_diff_density_rms 0.112
_refine_ls_extinction_method none
_refine_ls_goodness_of_fit_ref 0.966
_refine_ls_hydrogen_treatment mixed
_refine_ls_matrix_type full
_refine_ls_number_parameters 532
_refine_ls_number_reflns 10106
_refine_ls_number_restraints 0
_refine_ls_restrained_S_all 0.966
_refine_ls_R_factor_all 0.1155
_refine_ls_R_factor_gt 0.0595
_refine_ls_shift/su_max 0.001
_refine_ls_shift/su_mean 0.000
_refine_ls_structure_factor_coef Fsqd
_refine_ls_weighting_details 'calc w=1/[\s^2^(Fo^2^)+(0.0499P)^2^+0.0000P] where P=(Fo^2^+2Fc^2^)/3'
_refine_ls_weighting_scheme calc
_refine_ls_wR_factor_gt 0.1111
_refine_ls_wR_factor_ref 0.1287
_reflns_number_gt 6060
_reflns_number_total 10106
_reflns_threshold_expression >2sigma(I)
_cod_data_source_file b507058a.txt
_cod_data_source_block lol6as(complex19)
_cod_depositor_comments
;
The following automatic conversions were performed:
'_symmetry_cell_setting' value 'Monoclinic' changed to 'monoclinic'
according to '/home/saulius/struct/CIF-dictionaries/cif_core.dic'
dictionary named 'cif_core.dic' version 2.4.1 from 2010-06-29.

Automatic conversion script
Id: cif_fix_enum 1527 2010-12-29 10:47:43Z saulius 
;
_cod_original_sg_symbol_H-M P2(1)/c
_cod_database_code 7008751

loop_
_symmetry_equiv_pos_as_xyz
'x, y, z'
'-x, y+1/2, -z+1/2'
'-x, -y, -z'
'x, -y-1/2, z-1/2'

loop_
_atom_site_label
_atom_site_type_symbol
_atom_site_fract_x
_atom_site_fract_y
_atom_site_fract_z
_atom_site_U_iso_or_equiv
_atom_site_adp_type
_atom_site_occupancy
_atom_site_symmetry_multiplicity
_atom_site_calc_flag
_atom_site_refinement_flags
_atom_site_disorder_assembly
_atom_site_disorder_group
Ag1 Ag 0.21556(3) 0.78920(2) 0.38978(2) 0.03619(12) Uani 1 1 d . . .
Fe1 Fe 0.20073(5) 1.02553(4) 0.45107(3) 0.02988(18) Uani 1 1 d . . .
Se1 Se 0.22233(4) 0.84107(3) 0.52332(3) 0.03404(14) Uani 1 1 d . . .
P1 P 0.17971(10) 0.90513(8) 0.31695(6) 0.0289(3) Uani 1 1 d . . .
P2 P 0.30883(10) 0.66333(7) 0.40971(7) 0.0291(3) Uani 1 1 d . . .
C1 C 0.1296(4) 0.9873(3) 0.3545(2) 0.0309(12) Uani 1 1 d . . .
C2 C 0.1567(4) 1.0698(3) 0.3549(3) 0.0382(13) Uani 1 1 d . . .
H2 H 0.2024 1.0927 0.3326 0.046 Uiso 1 1 calc R . .
C3 C 0.1015(5) 1.1106(3) 0.3954(3) 0.0471(15) Uani 1 1 d . . .
H3 H 0.1054 1.1648 0.4043 0.056 Uiso 1 1 calc R . .
C4 C 0.0403(4) 1.0559(3) 0.4197(3) 0.0398(13) Uani 1 1 d . . .
H4 H -0.0042 1.0676 0.4467 0.048 Uiso 1 1 calc R . .
C5 C 0.0580(4) 0.9791(3) 0.3956(2) 0.0355(12) Uani 1 1 d . . .
H5 H 0.0281 0.9318 0.4051 0.043 Uiso 1 1 calc R . .
C6 C 0.3476(4) 0.9731(3) 0.4884(3) 0.0348(12) Uani 1 1 d . . .
H6 H 0.3828 0.9415 0.4643 0.042 Uiso 1 1 calc R . .
C7 C 0.3578(4) 1.0569(3) 0.4967(3) 0.0419(14) Uani 1 1 d . . .
H7 H 0.4002 1.0901 0.4788 0.050 Uiso 1 1 calc R . .
C8 C 0.2910(4) 1.0805(3) 0.5375(3) 0.0434(14) Uani 1 1 d . . .
H8 H 0.2827 1.1321 0.5512 0.052 Uiso 1 1 calc R . .
C9 C 0.2395(4) 1.0127(3) 0.5535(2) 0.0362(13) Uani 1 1 d . . .
H9 H 0.1911 1.0116 0.5792 0.043 Uiso 1 1 calc R . .
C10 C 0.2749(4) 0.9461(3) 0.5231(2) 0.0299(11) Uani 1 1 d . . .
C11 C 0.3372(4) 0.7951(3) 0.5943(2) 0.0352(12) Uani 1 1 d . . .
C12 C 0.3179(5) 0.7220(3) 0.6194(3) 0.0427(14) Uani 1 1 d . . .
H12 H 0.2512 0.6974 0.6024 0.051 Uiso 1 1 calc R . .
C13 C 0.3976(6) 0.6859(3) 0.6697(3) 0.0566(18) Uani 1 1 d . . .
H13 H 0.3848 0.6364 0.6859 0.068 Uiso 1 1 calc R . .
C14 C 0.4948(6) 0.7214(4) 0.6962(3) 0.0618(19) Uani 1 1 d . . .
H14 H 0.5475 0.6971 0.7310 0.074 Uiso 1 1 calc R . .
C15 C 0.5147(5) 0.7942(4) 0.6709(3) 0.0588(18) Uani 1 1 d . . .
H15 H 0.5819 0.8180 0.6879 0.071 Uiso 1 1 calc R . .
C16 C 0.4355(4) 0.8319(3) 0.6207(3) 0.0479(15) Uani 1 1 d . . .
H16 H 0.4484 0.8816 0.6049 0.058 Uiso 1 1 calc R . .
C21 C 0.0845(4) 0.8925(3) 0.2334(2) 0.0299(11) Uani 1 1 d . . .
C22 C 0.0008(4) 0.9437(4) 0.2062(3) 0.0457(15) Uani 1 1 d . . .
H22 H -0.0104 0.9871 0.2314 0.055 Uiso 1 1 calc R . .
C23 C -0.0677(5) 0.9307(4) 0.1410(3) 0.0584(18) Uani 1 1 d . . .
H23 H -0.1242 0.9657 0.1227 0.070 Uiso 1 1 calc R . .
C24 C -0.0519(5) 0.8671(4) 0.1041(3) 0.0591(18) Uani 1 1 d . . .
H24 H -0.0982 0.8583 0.0608 0.071 Uiso 1 1 calc R . .
C25 C 0.0315(5) 0.8163(4) 0.1301(3) 0.0520(16) Uani 1 1 d . . .
H25 H 0.0428 0.7734 0.1044 0.062 Uiso 1 1 calc R . .
C26 C 0.0990(5) 0.8283(3) 0.1944(3) 0.0434(14) Uani 1 1 d . . .
H26 H 0.1552 0.7929 0.2120 0.052 Uiso 1 1 calc R . .
C31 C 0.2975(4) 0.9443(3) 0.2969(2) 0.0325(12) Uani 1 1 d . . .
C32 C 0.2876(4) 1.0032(3) 0.2479(2) 0.0380(13) Uani 1 1 d . . .
H32 H 0.2196 1.0216 0.2239 0.046 Uiso 1 1 calc R . .
C33 C 0.3776(5) 1.0342(4) 0.2347(3) 0.0524(16) Uani 1 1 d . . .
H33 H 0.3701 1.0741 0.2023 0.063 Uiso 1 1 calc R . .
C34 C 0.4777(5) 1.0073(4) 0.2685(3) 0.0565(18) Uani 1 1 d . . .
H34 H 0.5381 1.0295 0.2597 0.068 Uiso 1 1 calc R . .
C35 C 0.4897(4) 0.9475(4) 0.3154(3) 0.0531(17) Uani 1 1 d . . .
H35 H 0.5580 0.9282 0.3375 0.064 Uiso 1 1 calc R . .
C36 C 0.3998(4) 0.9160(3) 0.3297(3) 0.0422(14) Uani 1 1 d . . .
H36 H 0.4082 0.8755 0.3615 0.051 Uiso 1 1 calc R . .
C41 C 0.4535(4) 0.6784(3) 0.4375(3) 0.0347(12) Uani 1 1 d . . .
C42 C 0.5090(5) 0.6888(4) 0.5060(3) 0.0509(16) Uani 1 1 d . . .
H42 H 0.4731 0.6844 0.5390 0.061 Uiso 1 1 calc R . .
C43 C 0.6189(5) 0.7057(4) 0.5242(4) 0.0611(18) Uani 1 1 d . . .
H43 H 0.6567 0.7115 0.5699 0.073 Uiso 1 1 calc R . .
C44 C 0.6714(5) 0.7138(3) 0.4764(4) 0.0594(19) Uani 1 1 d . . .
H44 H 0.7452 0.7233 0.4895 0.071 Uiso 1 1 calc R . .
C45 C 0.6167(5) 0.7079(3) 0.4092(4) 0.0540(16) Uani 1 1 d . . .
H45 H 0.6525 0.7167 0.3766 0.065 Uiso 1 1 calc R . .
C46 C 0.5083(4) 0.6890(3) 0.3892(3) 0.0407(14) Uani 1 1 d . . .
H46 H 0.4721 0.6833 0.3433 0.049 Uiso 1 1 calc R . .
C51 C 0.2732(4) 0.6026(3) 0.4726(3) 0.0358(12) Uani 1 1 d . . .
C52 C 0.1697(5) 0.6087(3) 0.4760(3) 0.0475(15) Uani 1 1 d . . .
H52 H 0.1240 0.6472 0.4505 0.057 Uiso 1 1 calc R . .
C53 C 0.1326(7) 0.5576(5) 0.5175(4) 0.077(2) Uani 1 1 d . . .
H53 H 0.0619 0.5613 0.5195 0.092 Uiso 1 1 calc R . .
C54 C 0.2012(10) 0.5017(5) 0.5556(4) 0.099(4) Uani 1 1 d . . .
H54 H 0.1766 0.4670 0.5832 0.119 Uiso 1 1 calc R . .
C55 C 0.3053(9) 0.4970(4) 0.5532(4) 0.087(3) Uani 1 1 d . . .
H55 H 0.3515 0.4598 0.5802 0.104 Uiso 1 1 calc R . .
C56 C 0.3429(6) 0.5458(3) 0.5118(3) 0.0551(17) Uani 1 1 d . . .
H56 H 0.4135 0.5413 0.5097 0.066 Uiso 1 1 calc R . .
C61 C 0.2882(4) 0.5946(3) 0.3390(3) 0.0336(12) Uani 1 1 d . . .
C62 C 0.3284(5) 0.5178(3) 0.3470(3) 0.0512(16) Uani 1 1 d . . .
H62 H 0.3749 0.5021 0.3886 0.061 Uiso 1 1 calc R . .
C63 C 0.2999(6) 0.4644(4) 0.2939(3) 0.0611(18) Uani 1 1 d . . .
H63 H 0.3251 0.4124 0.3003 0.073 Uiso 1 1 calc R . .
C64 C 0.2359(5) 0.4872(4) 0.2326(3) 0.0593(18) Uani 1 1 d . . .
H64 H 0.2183 0.4513 0.1966 0.071 Uiso 1 1 calc R . .
C65 C 0.1974(6) 0.5623(5) 0.2238(4) 0.083(2) Uani 1 1 d . . .
H65 H 0.1530 0.5777 0.1816 0.100 Uiso 1 1 calc R . .
C66 C 0.2225(5) 0.6163(4) 0.2761(3) 0.0633(19) Uani 1 1 d . . .
H66 H 0.1951 0.6676 0.2690 0.076 Uiso 1 1 calc R . .
C71 C -0.1241(6) 0.7214(5) 0.2967(5) 0.084(2) Uani 1 1 d . . .
F1 F -0.0597(5) 0.6613(4) 0.2927(3) 0.170(3) Uani 1 1 d . . .
F2 F -0.2204(4) 0.6957(3) 0.2778(3) 0.131(2) Uani 1 1 d . . .
F3 F -0.1169(5) 0.7790(5) 0.2553(3) 0.149(3) Uani 1 1 d . . .
S1 S -0.08674(11) 0.75695(9) 0.38441(8) 0.0444(4) Uani 1 1 d . . .
O1 O 0.0220(3) 0.7783(3) 0.3942(2) 0.0791(15) Uani 1 1 d . . .
O2 O -0.1600(4) 0.8207(3) 0.3798(3) 0.0923(17) Uani 1 1 d . . .
O3 O -0.1050(4) 0.6916(3) 0.4216(3) 0.0955(18) Uani 1 1 d . . .

loop_
_atom_site_aniso_label
_atom_site_aniso_U_11
_atom_site_aniso_U_22
_atom_site_aniso_U_33
_atom_site_aniso_U_23
_atom_site_aniso_U_13
_atom_site_aniso_U_12
Ag1 0.0379(2) 0.0294(2) 0.0406(3) 0.00754(18) 0.01015(19) 0.00686(17)
Fe1 0.0285(4) 0.0314(4) 0.0278(4) 0.0017(3) 0.0050(3) 0.0047(3)
Se1 0.0351(3) 0.0375(3) 0.0264(3) 0.0018(2) 0.0038(2) -0.0008(2)
P1 0.0295(7) 0.0285(7) 0.0284(7) 0.0049(6) 0.0076(6) 0.0043(5)
P2 0.0295(7) 0.0261(7) 0.0316(7) 0.0014(6) 0.0085(6) 0.0023(5)
C1 0.032(3) 0.034(3) 0.024(3) 0.005(2) 0.005(2) 0.008(2)
C2 0.048(3) 0.036(3) 0.030(3) 0.010(2) 0.010(3) 0.006(2)
C3 0.060(4) 0.038(3) 0.035(3) 0.003(3) 0.000(3) 0.020(3)
C4 0.033(3) 0.051(4) 0.037(3) -0.007(3) 0.012(3) 0.010(3)
C5 0.025(3) 0.047(3) 0.031(3) -0.003(2) 0.002(2) 0.005(2)
C6 0.025(3) 0.045(3) 0.033(3) 0.005(2) 0.006(2) 0.006(2)
C7 0.029(3) 0.046(4) 0.046(4) 0.008(3) 0.002(3) -0.007(2)
C8 0.039(3) 0.046(4) 0.039(3) -0.009(3) 0.001(3) 0.001(3)
C9 0.033(3) 0.047(4) 0.024(3) 0.000(2) 0.002(2) 0.003(2)
C10 0.025(3) 0.034(3) 0.027(3) 0.006(2) 0.002(2) 0.007(2)
C11 0.044(3) 0.035(3) 0.023(3) -0.003(2) 0.002(2) 0.002(2)
C12 0.059(4) 0.043(4) 0.025(3) -0.001(2) 0.011(3) -0.002(3)
C13 0.095(5) 0.035(3) 0.035(4) 0.009(3) 0.010(4) 0.001(3)
C14 0.080(5) 0.048(4) 0.041(4) 0.002(3) -0.010(3) 0.025(3)
C15 0.052(4) 0.053(4) 0.052(4) -0.005(3) -0.017(3) 0.002(3)
C16 0.049(4) 0.033(3) 0.051(4) 0.003(3) -0.003(3) -0.006(3)
C21 0.031(3) 0.032(3) 0.026(3) 0.004(2) 0.008(2) -0.006(2)
C22 0.034(3) 0.065(4) 0.037(3) 0.002(3) 0.008(3) 0.012(3)
C23 0.037(4) 0.089(5) 0.042(4) 0.011(4) 0.001(3) 0.009(3)
C24 0.045(4) 0.083(5) 0.041(4) -0.001(4) -0.002(3) -0.020(4)
C25 0.061(4) 0.052(4) 0.040(4) -0.011(3) 0.010(3) -0.020(3)
C26 0.050(4) 0.032(3) 0.045(4) 0.002(3) 0.007(3) -0.003(3)
C31 0.032(3) 0.042(3) 0.022(3) -0.005(2) 0.004(2) -0.001(2)
C32 0.037(3) 0.050(4) 0.028(3) 0.001(2) 0.011(2) -0.006(2)
C33 0.062(4) 0.049(4) 0.051(4) -0.007(3) 0.024(3) -0.024(3)
C34 0.049(4) 0.073(5) 0.056(4) -0.034(4) 0.028(3) -0.030(3)
C35 0.028(3) 0.092(5) 0.038(4) -0.026(3) 0.007(3) 0.001(3)
C36 0.037(3) 0.063(4) 0.026(3) -0.006(3) 0.008(3) 0.002(3)
C41 0.034(3) 0.024(3) 0.046(3) -0.006(2) 0.012(3) 0.004(2)
C42 0.045(4) 0.063(4) 0.043(4) -0.014(3) 0.011(3) -0.002(3)
C43 0.044(4) 0.067(5) 0.060(5) -0.017(3) -0.005(3) -0.003(3)
C44 0.033(3) 0.043(4) 0.099(6) -0.010(4) 0.014(4) 0.002(3)
C45 0.046(4) 0.045(4) 0.078(5) -0.005(3) 0.029(4) -0.007(3)
C46 0.034(3) 0.038(3) 0.054(4) -0.003(3) 0.018(3) -0.004(2)
C51 0.044(3) 0.028(3) 0.036(3) -0.004(2) 0.012(3) -0.002(2)
C52 0.059(4) 0.046(4) 0.041(4) -0.013(3) 0.018(3) -0.023(3)
C53 0.110(6) 0.079(6) 0.057(5) -0.030(4) 0.051(5) -0.059(5)
C54 0.199(11) 0.066(6) 0.046(5) -0.008(4) 0.057(7) -0.067(7)
C55 0.177(10) 0.041(4) 0.041(4) 0.005(3) 0.030(6) -0.006(5)
C56 0.088(5) 0.034(3) 0.041(4) 0.004(3) 0.016(3) 0.009(3)
C61 0.031(3) 0.039(3) 0.034(3) 0.002(2) 0.013(2) -0.006(2)
C62 0.071(4) 0.040(4) 0.049(4) 0.000(3) 0.028(3) 0.016(3)
C63 0.096(5) 0.040(4) 0.063(5) -0.008(3) 0.048(4) 0.001(3)
C64 0.068(5) 0.070(5) 0.043(4) -0.021(3) 0.021(4) -0.024(4)
C65 0.092(6) 0.069(6) 0.056(5) -0.014(4) -0.029(4) -0.004(4)
C66 0.080(5) 0.055(4) 0.040(4) 0.000(3) -0.007(3) 0.016(3)
C71 0.057(5) 0.090(7) 0.103(7) -0.024(5) 0.018(5) -0.019(5)
F1 0.126(5) 0.185(7) 0.188(6) -0.126(5) 0.027(4) 0.020(4)
F2 0.077(3) 0.172(5) 0.121(4) -0.045(4) -0.010(3) -0.054(3)
F3 0.143(5) 0.234(8) 0.070(4) 0.018(4) 0.033(3) -0.054(5)
S1 0.0322(8) 0.0496(9) 0.0542(10) -0.0019(7) 0.0167(7) -0.0039(6)
O1 0.039(3) 0.117(4) 0.080(3) -0.027(3) 0.016(2) -0.025(3)
O2 0.095(4) 0.069(4) 0.131(5) -0.008(3) 0.062(4) 0.029(3)
O3 0.069(3) 0.110(4) 0.108(4) 0.062(3) 0.027(3) 0.004(3)

loop_
_atom_type_symbol
_atom_type_description
_atom_type_scat_dispersion_real
_atom_type_scat_dispersion_imag
_atom_type_scat_source
C C 0.0033 0.0016 'International Tables Vol C Tables 4.2.6.8 and 6.1.1.4'
H H 0.0000 0.0000 'International Tables Vol C Tables 4.2.6.8 and 6.1.1.4'
O O 0.0106 0.0060 'International Tables Vol C Tables 4.2.6.8 and 6.1.1.4'
F F 0.0171 0.0103 'International Tables Vol C Tables 4.2.6.8 and 6.1.1.4'
P P 0.1023 0.0942 'International Tables Vol C Tables 4.2.6.8 and 6.1.1.4'
S S 0.1246 0.1234 'International Tables Vol C Tables 4.2.6.8 and 6.1.1.4'
Fe Fe 0.3463 0.8444 'International Tables Vol C Tables 4.2.6.8 and 6.1.1.4'
Se Se -0.0929 2.2259 'International Tables Vol C Tables 4.2.6.8 and 6.1.1.4'
Ag Ag -0.8971 1.1015 'International Tables Vol C Tables 4.2.6.8 and 6.1.1.4'

loop_
_geom_angle_atom_site_label_1
_geom_angle_atom_site_label_2
_geom_angle_atom_site_label_3
_geom_angle
_geom_angle_site_symmetry_1
_geom_angle_site_symmetry_3
_geom_angle_publ_flag
P2 Ag1 P1 144.05(5) . . y
P2 Ag1 O1 112.44(12) . . y
P1 Ag1 O1 93.66(12) . . y
P2 Ag1 Se1 103.25(4) . . y
P1 Ag1 Se1 107.17(4) . . y
O1 Ag1 Se1 75.30(10) . . y
C10 Fe1 C5 108.8(2) . . ?
C10 Fe1 C9 41.10(19) . . ?
C5 Fe1 C9 117.1(2) . . ?
C10 Fe1 C2 153.6(2) . . ?
C5 Fe1 C2 68.9(2) . . ?
C9 Fe1 C2 164.3(2) . . ?
C10 Fe1 C1 119.5(2) . . ?
C5 Fe1 C1 41.18(19) . . ?
C9 Fe1 C1 152.2(2) . . ?
C2 Fe1 C1 41.15(19) . . ?
C10 Fe1 C6 40.64(19) . . ?
C5 Fe1 C6 130.3(2) . . ?
C9 Fe1 C6 68.8(2) . . ?
C2 Fe1 C6 119.7(2) . . ?
C1 Fe1 C6 110.0(2) . . ?
C10 Fe1 C3 164.8(2) . . ?
C5 Fe1 C3 68.2(2) . . ?
C9 Fe1 C3 125.8(2) . . ?
C2 Fe1 C3 40.8(2) . . ?
C1 Fe1 C3 68.8(2) . . ?
C6 Fe1 C3 152.2(2) . . ?
C10 Fe1 C8 68.3(2) . . ?
C5 Fe1 C8 149.7(2) . . ?
C9 Fe1 C8 40.4(2) . . ?
C2 Fe1 C8 127.5(2) . . ?
C1 Fe1 C8 167.0(2) . . ?
C6 Fe1 C8 68.3(2) . . ?
C3 Fe1 C8 106.3(2) . . ?
C10 Fe1 C7 68.5(2) . . ?
C5 Fe1 C7 168.7(2) . . ?
C9 Fe1 C7 68.6(2) . . ?
C2 Fe1 C7 108.3(2) . . ?
C1 Fe1 C7 129.7(2) . . ?
C6 Fe1 C7 40.7(2) . . ?
C3 Fe1 C7 117.3(2) . . ?
C8 Fe1 C7 40.7(2) . . ?
C10 Fe1 C4 128.3(2) . . ?
C5 Fe1 C4 40.8(2) . . ?
C9 Fe1 C4 106.2(2) . . ?
C2 Fe1 C4 68.1(2) . . ?
C1 Fe1 C4 68.8(2) . . ?
C6 Fe1 C4 167.6(2) . . ?
C3 Fe1 C4 39.9(2) . . ?
C8 Fe1 C4 115.8(2) . . ?
C7 Fe1 C4 149.4(2) . . ?
C10 Se1 C11 100.2(2) . . y
C10 Se1 Ag1 101.19(15) . . y
C11 Se1 Ag1 114.17(15) . . y
C1 P1 C31 104.4(2) . . ?
C1 P1 C21 105.4(2) . . ?
C31 P1 C21 102.4(2) . . ?
C1 P1 Ag1 112.60(16) . . ?
C31 P1 Ag1 114.08(17) . . ?
C21 P1 Ag1 116.60(16) . . ?
C51 P2 C41 107.9(3) . . ?
C51 P2 C61 101.7(2) . . ?
C41 P2 C61 104.0(2) . . ?
C51 P2 Ag1 113.53(17) . . ?
C41 P2 Ag1 110.61(16) . . ?
C61 P2 Ag1 118.14(17) . . ?
C5 C1 C2 106.8(4) . . ?
C5 C1 P1 123.8(4) . . ?
C2 C1 P1 129.2(4) . . ?
C5 C1 Fe1 69.1(3) . . ?
C2 C1 Fe1 69.3(3) . . ?
P1 C1 Fe1 123.0(2) . . ?
C3 C2 C1 108.0(5) . . ?
C3 C2 Fe1 69.9(3) . . ?
C1 C2 Fe1 69.5(3) . . ?
C4 C3 C2 108.9(5) . . ?
C4 C3 Fe1 70.7(3) . . ?
C2 C3 Fe1 69.4(3) . . ?
C3 C4 C5 108.0(5) . . ?
C3 C4 Fe1 69.5(3) . . ?
C5 C4 Fe1 68.6(3) . . ?
C4 C5 C1 108.3(5) . . ?
C4 C5 Fe1 70.6(3) . . ?
C1 C5 Fe1 69.7(3) . . ?
C10 C6 C7 108.1(5) . . ?
C10 C6 Fe1 69.0(3) . . ?
C7 C6 Fe1 70.1(3) . . ?
C8 C7 C6 107.2(5) . . ?
C8 C7 Fe1 69.5(3) . . ?
C6 C7 Fe1 69.2(3) . . ?
C9 C8 C7 108.7(5) . . ?
C9 C8 Fe1 69.2(3) . . ?
C7 C8 Fe1 69.9(3) . . ?
C8 C9 C10 107.5(5) . . ?
C8 C9 Fe1 70.4(3) . . ?
C10 C9 Fe1 69.1(3) . . ?
C6 C10 C9 108.4(5) . . ?
C6 C10 Se1 126.5(4) . . ?
C9 C10 Se1 124.9(4) . . ?
C6 C10 Fe1 70.3(3) . . ?
C9 C10 Fe1 69.8(3) . . ?
Se1 C10 Fe1 121.5(2) . . ?
C16 C11 C12 119.8(5) . . ?
C16 C11 Se1 123.0(4) . . ?
C12 C11 Se1 117.2(4) . . ?
C13 C12 C11 119.7(6) . . ?
C14 C13 C12 121.1(6) . . ?
C13 C14 C15 119.3(6) . . ?
C16 C15 C14 120.6(6) . . ?
C11 C16 C15 119.4(5) . . ?
C22 C21 C26 118.4(5) . . ?
C22 C21 P1 123.6(4) . . ?
C26 C21 P1 118.0(4) . . ?
C21 C22 C23 120.2(6) . . ?
C24 C23 C22 120.1(6) . . ?
C25 C24 C23 120.3(6) . . ?
C24 C25 C26 120.1(6) . . ?
C25 C26 C21 121.0(6) . . ?
C36 C31 C32 118.1(5) . . ?
C36 C31 P1 121.0(4) . . ?
C32 C31 P1 120.9(4) . . ?
C33 C32 C31 120.4(5) . . ?
C34 C33 C32 120.7(6) . . ?
C33 C34 C35 120.2(6) . . ?
C34 C35 C36 119.8(6) . . ?
C35 C36 C31 120.7(6) . . ?
C46 C41 C42 119.0(5) . . ?
C46 C41 P2 119.2(4) . . ?
C42 C41 P2 121.4(4) . . ?
C43 C42 C41 119.2(6) . . ?
C44 C43 C42 120.8(6) . . ?
C43 C44 C45 120.4(6) . . ?
C44 C45 C46 120.4(6) . . ?
C45 C46 C41 120.1(6) . . ?
C52 C51 C56 120.2(5) . . ?
C52 C51 P2 116.7(4) . . ?
C56 C51 P2 122.8(4) . . ?
C51 C52 C53 120.1(7) . . ?
C54 C53 C52 119.5(8) . . ?
C55 C54 C53 120.2(7) . . ?
C54 C55 C56 121.3(8) . . ?
C55 C56 C51 118.8(7) . . ?
C66 C61 C62 118.0(5) . . ?
C66 C61 P2 119.4(4) . . ?
C62 C61 P2 122.3(4) . . ?
C63 C62 C61 120.4(6) . . ?
C64 C63 C62 120.5(6) . . ?
C63 C64 C65 119.6(6) . . ?
C64 C65 C66 121.2(6) . . ?
C65 C66 C61 120.2(6) . . ?
F2 C71 F3 107.4(8) . . ?
F2 C71 F1 107.6(7) . . ?
F3 C71 F1 111.2(9) . . ?
F2 C71 S1 111.7(6) . . ?
F3 C71 S1 110.4(6) . . ?
F1 C71 S1 108.5(6) . . ?
O3 S1 O1 116.2(3) . . ?
O3 S1 O2 114.6(3) . . ?
O1 S1 O2 116.0(3) . . ?
O3 S1 C71 104.1(4) . . ?
O1 S1 C71 101.2(3) . . ?
O2 S1 C71 101.5(4) . . ?
S1 O1 Ag1 165.4(3) . . ?

loop_
_geom_bond_atom_site_label_1
_geom_bond_atom_site_label_2
_geom_bond_distance
_geom_bond_site_symmetry_2
_geom_bond_publ_flag
Ag1 P2 2.4141(13) . y
Ag1 P1 2.4208(13) . y
Ag1 O1 2.541(4) . y
Ag1 Se1 2.8566(7) . y
Fe1 C10 2.020(5) . ?
Fe1 C5 2.029(5) . ?
Fe1 C9 2.029(5) . ?
Fe1 C2 2.034(5) . ?
Fe1 C1 2.037(5) . ?
Fe1 C6 2.037(5) . ?
Fe1 C3 2.040(5) . ?
Fe1 C8 2.044(5) . ?
Fe1 C7 2.049(5) . ?
Fe1 C4 2.056(5) . ?
Se1 C10 1.895(5) . y
Se1 C11 1.922(5) . y
P1 C1 1.794(5) . ?
P1 C31 1.814(5) . ?
P1 C21 1.816(5) . ?
P2 C51 1.809(5) . ?
P2 C41 1.813(5) . ?
P2 C61 1.817(5) . ?
C1 C5 1.430(7) . ?
C1 C2 1.430(7) . ?
C2 C3 1.419(7) . ?
C3 C4 1.396(8) . ?
C4 C5 1.425(7) . ?
C6 C10 1.409(7) . ?
C6 C7 1.422(7) . ?
C7 C8 1.422(7) . ?
C8 C9 1.407(7) . ?
C9 C10 1.421(7) . ?
C11 C16 1.379(7) . ?
C11 C12 1.384(7) . ?
C12 C13 1.375(7) . ?
C13 C14 1.358(9) . ?
C14 C15 1.383(9) . ?
C15 C16 1.382(7) . ?
C21 C22 1.372(7) . ?
C21 C26 1.389(7) . ?
C22 C23 1.396(8) . ?
C23 C24 1.362(9) . ?
C24 C25 1.361(8) . ?
C25 C26 1.372(7) . ?
C31 C36 1.386(7) . ?
C31 C32 1.393(7) . ?
C32 C33 1.373(7) . ?
C33 C34 1.359(8) . ?
C34 C35 1.370(8) . ?
C35 C36 1.385(7) . ?
C41 C46 1.387(7) . ?
C41 C42 1.395(7) . ?
C42 C43 1.393(8) . ?
C43 C44 1.351(9) . ?
C44 C45 1.363(9) . ?
C45 C46 1.381(7) . ?
C51 C52 1.366(7) . ?
C51 C56 1.399(7) . ?
C52 C53 1.390(8) . ?
C53 C54 1.373(11) . ?
C54 C55 1.366(12) . ?
C55 C56 1.370(9) . ?
C61 C66 1.377(7) . ?
C61 C62 1.385(7) . ?
C62 C63 1.380(8) . ?
C63 C64 1.349(8) . ?
C64 C65 1.352(9) . ?
C65 C66 1.372(9) . ?
C71 F2 1.271(8) . ?
C71 F3 1.309(10) . ?
C71 F1 1.328(9) . ?
C71 S1 1.828(9) . ?
S1 O3 1.397(5) . ?
S1 O1 1.410(4) . ?
S1 O2 1.417(4) . ?
